data_7123387
loop_
_publ_author_name
'Hu, Han'
'Zhu, Jiaxing'
'Yang, Feilong'
'Chen, Zhenxia'
'Deng, Mingli'
'Weng, Linhong'
'Ling, Yun'
'Zhou, Yaming'

_publ_section_title
;
 A robust etb-type metal-organic framework showing polarity-exclusive
 adsorption of acetone over methanol for their azeotropic mixture.
;
_journal_name_full 'Chemical communications (Cambridge, England)'
_journal_paper_doi 10.1039/c9cc02439e
_journal_year 2019
_chemical_formula_sum 'C12 H11 N O4 Zn'
_chemical_formula_weight 298.59
_space_group_crystal_system trigonal
_space_group_IT_number 166
_space_group_name_Hall '-R 3 2"'
_space_group_name_H-M_alt 'R -3 m :H'
_symmetry_space_group_name_Hall '-R 3 2"'
_symmetry_space_group_name_H-M 'R -3 m :H'
_atom_sites_solution_hydrogens geom
_audit_creation_method SHELXL-2016/6
_audit_update_record
;
2019-03-28 deposited with the CCDC.    2019-04-25 downloaded from the CCDC.
;
_cell_angle_alpha 90
_cell_angle_beta 90
_cell_angle_gamma 120
_cell_formula_units_Z 18
_cell_length_a 28.868(7)
_cell_length_b 28.868(7)
_cell_length_c 8.261(3)
_cell_measurement_reflns_used 2881
_cell_measurement_temperature 293(2)
_cell_measurement_theta_max 26.33
_cell_measurement_theta_min 2.44
_cell_volume 5962(3)
_computing_cell_refinement 'Bruker SMART'
_computing_data_collection 'Bruker SMART'
_computing_data_reduction 'Bruker SAINT'
_computing_molecular_graphics 'Bruker SHELXTL'
_computing_publication_material 'Bruker SHELXTL'
_computing_structure_refinement 'SHELXL-2016/6 (Sheldrick, 2016)'
_computing_structure_solution 'SHELXS-97 (Sheldrick, 2008)'
_diffrn_ambient_temperature 293(2)
_diffrn_measured_fraction_theta_full 0.998
_diffrn_measured_fraction_theta_max 0.998
_diffrn_measurement_device_type 'CCD area detector'
_diffrn_measurement_method 'phi and omega scans'
_diffrn_radiation_type MoK\a
_diffrn_radiation_wavelength 0.71073
_diffrn_reflns_av_R_equivalents 0.0525
_diffrn_reflns_av_unetI/netI 0.0366
_diffrn_reflns_Laue_measured_fraction_full 0.998
_diffrn_reflns_Laue_measured_fraction_max 0.998
_diffrn_reflns_limit_h_max 34
_diffrn_reflns_limit_h_min -33
_diffrn_reflns_limit_k_max 34
_diffrn_reflns_limit_k_min -32
_diffrn_reflns_limit_l_max 9
_diffrn_reflns_limit_l_min -9
_diffrn_reflns_number 8402
_diffrn_reflns_point_group_measured_fraction_full 0.998
_diffrn_reflns_point_group_measured_fraction_max 0.998
_diffrn_reflns_theta_full 25.193
_diffrn_reflns_theta_max 25.193
_diffrn_reflns_theta_min 1.411
_exptl_absorpt_coefficient_mu 1.858
_exptl_absorpt_correction_T_max 0.815
_exptl_absorpt_correction_T_min 0.723
_exptl_absorpt_correction_type multi-scan
_exptl_absorpt_process_details SADABS
_exptl_crystal_colour 'light yellow'
_exptl_crystal_density_diffrn 1.497
_exptl_crystal_description needle
_exptl_crystal_F_000 2736
_exptl_crystal_size_max 0.180
_exptl_crystal_size_mid 0.160
_exptl_crystal_size_min 0.110
_exptl_transmission_factor_max 0.815
_exptl_transmission_factor_min 0.723
_refine_diff_density_max 0.687
_refine_diff_density_min -0.294
_refine_diff_density_rms 0.107
_refine_ls_extinction_method none
_refine_ls_goodness_of_fit_ref 1.175
_refine_ls_hydrogen_treatment constr
_refine_ls_matrix_type full
_refine_ls_number_parameters 87
_refine_ls_number_reflns 1271
_refine_ls_number_restraints 0
_refine_ls_restrained_S_all 1.175
_refine_ls_R_factor_all 0.0406
_refine_ls_R_factor_gt 0.0336
_refine_ls_shift/su_max 0.000
_refine_ls_shift/su_mean 0.000
_refine_ls_structure_factor_coef Fsqd
_refine_ls_weighting_details 'w=1/[\s^2^(Fo^2^)+(0.0634P)^2^+1.1550P] where P=(Fo^2^+2Fc^2^)/3'
_refine_ls_weighting_scheme calc
_refine_ls_wR_factor_gt 0.1092
_refine_ls_wR_factor_ref 0.1111
_reflns_Friedel_coverage 0.000
_reflns_number_gt 1083
_reflns_number_total 1271
_reflns_threshold_expression 'I > 2\s(I)'
_cod_data_source_file c9cc02439e2.cif
_cod_data_source_block 3
_cod_original_cell_volume 5962(4)
_cod_database_code 7123387
_shelx_shelxl_version_number 2016/6
_shelx_space_group_comment
;
The symmetry employed for this shelxl refinement is uniquely defined
by the following loop, which should always be used as a source of
symmetry information in preference to the above space-group names.
They are only intended as comments.
;
_shelx_estimated_absorpt_t_min 0.731
_shelx_estimated_absorpt_t_max 0.822

loop_
_space_group_symop_operation_xyz
'x, y, z'
'-y, x-y, z'
'-x+y, -x, z'
'y, x, -z'
'-x, -x+y, -z'
'x-y, -y, -z'
'x+2/3, y+1/3, z+1/3'
'-y+2/3, x-y+1/3, z+1/3'
'-x+y+2/3, -x+1/3, z+1/3'
'y+2/3, x+1/3, -z+1/3'
'-x+2/3, -x+y+1/3, -z+1/3'
'x-y+2/3, -y+1/3, -z+1/3'
'x+1/3, y+2/3, z+2/3'
'-y+1/3, x-y+2/3, z+2/3'
'-x+y+1/3, -x+2/3, z+2/3'
'y+1/3, x+2/3, -z+2/3'
'-x+1/3, -x+y+2/3, -z+2/3'
'x-y+1/3, -y+2/3, -z+2/3'
'-x, -y, -z'
'y, -x+y, -z'
'x-y, x, -z'
'-y, -x, z'
'x, x-y, z'
'-x+y, y, z'
'-x+2/3, -y+1/3, -z+1/3'
'y+2/3, -x+y+1/3, -z+1/3'
'x-y+2/3, x+1/3, -z+1/3'
'-y+2/3, -x+1/3, z+1/3'
'x+2/3, x-y+1/3, z+1/3'
'-x+y+2/3, y+1/3, z+1/3'
'-x+1/3, -y+2/3, -z+2/3'
'y+1/3, -x+y+2/3, -z+2/3'
'x-y+1/3, x+2/3, -z+2/3'
'-y+1/3, -x+2/3, z+2/3'
'x+1/3, x-y+2/3, z+2/3'
'-x+y+1/3, y+2/3, z+2/3'

loop_
_atom_site_label
_atom_site_type_symbol
_atom_site_fract_x
_atom_site_fract_y
_atom_site_fract_z
_atom_site_U_iso_or_equiv
_atom_site_adp_type
_atom_site_occupancy
_atom_site_site_symmetry_order
_atom_site_calc_flag
_atom_site_refinement_flags_posn
_atom_site_refinement_flags_adp
_atom_site_refinement_flags_occupancy
Zn1 Zn 0.333333 0.04129(2) 0.666667 0.0206(2) Uani 1 2 d S T P
O1 O 0.31763(11) 0.07509(11) 0.4883(3) 0.0382(7) Uani 1 1 d . . .
O2 O 0.28482(11) 0.01960(10) 0.2780(3) 0.0374(7) Uani 1 1 d . . .
N1 N 0.2116(2) 0.10581(10) -0.0937(6) 0.0425(13) Uani 1 2 d S T P
C2 C 0.27837(13) 0.09788(13) 0.2769(4) 0.0247(8) Uani 1 1 d . . .
C3 C 0.29176(19) 0.14588(10) 0.3513(6) 0.0253(11) Uani 1 2 d S T P
H3 H 0.309564 0.154781 0.450109 0.030 Uiso 1 2 calc R U P
C4 C 0.25167(14) 0.08441(14) 0.1298(4) 0.0279(8) Uani 1 1 d . . .
H4 H 0.243025 0.052037 0.080984 0.034 Uiso 1 1 calc R U .
C1 C 0.29472(14) 0.06144(14) 0.3541(4) 0.0258(8) Uani 1 1 d . . .
C5 C 0.2376(2) 0.11881(10) 0.0542(6) 0.0277(11) Uani 1 2 d S T P
C6 C 0.2030(3) 0.1431(2) -0.1857(6) 0.0631(15) Uani 1 1 d . . .
H6A H 0.236420 0.175862 -0.205374 0.076 Uiso 1 1 calc R U .
H6B H 0.178690 0.151690 -0.129624 0.076 Uiso 1 1 calc R U .
C7 C 0.1787(3) 0.1140(3) -0.3424(7) 0.089(2) Uani 1 1 d . . .
H7A H 0.142342 0.107324 -0.352659 0.107 Uiso 1 1 calc R U .
H7B H 0.199296 0.135803 -0.433490 0.107 Uiso 1 1 calc R U .

loop_
_atom_site_aniso_label
_atom_site_aniso_U_11
_atom_site_aniso_U_22
_atom_site_aniso_U_33
_atom_site_aniso_U_23
_atom_site_aniso_U_13
_atom_site_aniso_U_12
Zn1 0.0184(3) 0.0211(3) 0.0215(4) -0.00123(10) -0.0025(2) 0.00921(17)
O1 0.0509(17) 0.0369(15) 0.0325(16) -0.0013(12) -0.0147(13) 0.0262(14)
O2 0.0539(17) 0.0305(14) 0.0386(16) -0.0030(12) -0.0089(13) 0.0292(13)
N1 0.066(3) 0.0375(18) 0.033(3) -0.0125(12) -0.025(2) 0.0331(17)
C2 0.0255(18) 0.0231(18) 0.026(2) -0.0002(14) -0.0024(14) 0.0125(16)
C3 0.028(3) 0.0253(19) 0.024(3) -0.0020(10) -0.004(2) 0.0139(13)
C4 0.034(2) 0.0224(18) 0.029(2) -0.0062(15) -0.0066(16) 0.0152(16)
C1 0.0253(18) 0.0246(18) 0.028(2) 0.0027(15) -0.0006(15) 0.0131(15)
C5 0.030(3) 0.0250(19) 0.030(3) -0.0041(11) -0.008(2) 0.0150(13)
C6 0.098(4) 0.051(3) 0.051(3) -0.009(2) -0.037(3) 0.045(3)
C7 0.149(6) 0.097(5) 0.048(3) -0.018(3) -0.046(4) 0.081(5)

loop_
_atom_type_symbol
_atom_type_description
_atom_type_scat_dispersion_real
_atom_type_scat_dispersion_imag
_atom_type_scat_source
C C 0.0033 0.0016 'International Tables Vol C Tables 4.2.6.8 and 6.1.1.4'
H H 0.0000 0.0000 'International Tables Vol C Tables 4.2.6.8 and 6.1.1.4'
N N 0.0061 0.0033 'International Tables Vol C Tables 4.2.6.8 and 6.1.1.4'
O O 0.0106 0.0060 'International Tables Vol C Tables 4.2.6.8 and 6.1.1.4'
Zn Zn 0.2839 1.4301 'International Tables Vol C Tables 4.2.6.8 and 6.1.1.4'

loop_
_geom_angle_atom_site_label_1
_geom_angle_atom_site_label_2
_geom_angle_atom_site_label_3
_geom_angle
_geom_angle_site_symmetry_1
_geom_angle_site_symmetry_3
O2 Zn1 O2 132.56(17) 9 6_556
O2 Zn1 O1 104.33(12) 9 .
O2 Zn1 O1 104.51(13) 6_556 .
O2 Zn1 O1 104.51(13) 9 11_556
O2 Zn1 O1 104.33(12) 6_556 11_556
O1 Zn1 O1 103.50(16) . 11_556
C1 O1 Zn1 137.3(2) . .
C1 O2 Zn1 132.8(2) . 14_544
C5 N1 C6 122.5(2) . .
C5 N1 C6 122.5(2) . 23
C6 N1 C6 113.3(5) . 23
C3 C2 C4 120.6(3) . .
C3 C2 C1 119.2(3) . .
C4 C2 C1 120.2(3) . .
C2 C3 C2 119.2(5) . 23
C2 C3 H3 120.4 . .
C2 C3 H3 120.4 23 .
C2 C4 C5 120.8(3) . .
C2 C4 H4 119.6 . .
C5 C4 H4 119.6 . .
O1 C1 O2 125.1(3) . .
O1 C1 C2 117.4(3) . .
O2 C1 C2 117.4(3) . .
N1 C5 C4 120.9(2) . .
N1 C5 C4 120.9(2) . 23
C4 C5 C4 118.2(5) . 23
N1 C6 C7 104.1(4) . .
N1 C6 H6A 110.9 . .
C7 C6 H6A 110.9 . .
N1 C6 H6B 110.9 . .
C7 C6 H6B 110.9 . .
H6A C6 H6B 109.0 . .
C7 C7 C6 108.8(3) 23 .
C7 C7 H7A 109.9 23 .
C6 C7 H7A 109.9 . .
C7 C7 H7B 109.9 23 .
C6 C7 H7B 109.9 . .
H7A C7 H7B 108.3 . .

loop_
_geom_bond_atom_site_label_1
_geom_bond_atom_site_label_2
_geom_bond_distance
_geom_bond_site_symmetry_2
Zn1 O2 1.926(2) 9
Zn1 O2 1.926(2) 6_556
Zn1 O1 1.942(3) .
Zn1 O1 1.942(3) 11_556
O1 C1 1.249(4) .
O2 C1 1.261(4) .
N1 C5 1.384(7) .
N1 C6 1.438(5) .
N1 C6 1.438(5) 23
C2 C3 1.383(4) .
C2 C4 1.386(5) .
C2 C1 1.495(5) .
C3 H3 0.9300 .
C4 C5 1.394(4) .
C4 H4 0.9300 .
C6 C7 1.511(7) .
C6 H6A 0.9700 .
C6 H6B 0.9700 .
C7 C7 1.427(11) 23
C7 H7A 0.9700 .
C7 H7B 0.9700 .
